data_7228311
loop_
_publ_author_name
'Singh, Swatantra P.'
'Bose, Purnendu'

_publ_section_title
;
 Reductive dechlorination of endosulfan isomers and its metabolites by
 zero-valent metals: reaction mechanism and degradation products
;
_journal_issue 44
_journal_name_full 'RSC Adv.'
_journal_page_first 27668
_journal_paper_doi 10.1039/C7RA02430D
_journal_volume 7
_journal_year 2017
_chemical_formula_moiety 'C9 H7 Cl5 O'
_chemical_formula_sum 'C9 H7 Cl5 O'
_chemical_formula_weight 308.42
_space_group_crystal_system monoclinic
_space_group_IT_number 14
_space_group_name_Hall '-P 2yn'
_space_group_name_H-M_alt 'P 1 21/n 1'
_symmetry_Int_Tables_number 14
_symmetry_space_group_name_Hall '-P 2yn'
_symmetry_space_group_name_H-M 'P 1 21/n 1'
_audit_creation_date 2015-08-12
_audit_creation_method
;
Olex2 1.2
(compiled 2014.08.28 svn.r2986 for OlexSys, GUI svn.r4874)
;
_audit_update_record
;
2017-02-26 deposited with the CCDC.
2017-05-16 downloaded from the CCDC.
;
_cell_angle_alpha 90
_cell_angle_beta 104.838(5)
_cell_angle_gamma 90
_cell_formula_units_Z 4
_cell_length_a 8.481(5)
_cell_length_b 16.522(6)
_cell_length_c 8.732(5)
_cell_measurement_reflns_used 2574
_cell_measurement_temperature 296(2)
_cell_measurement_theta_max 24.17
_cell_measurement_theta_min 2.71
_cell_volume 1182.8(11)
_computing_cell_refinement 'SAINT v8.34A (Bruker, 2013)'
_computing_data_reduction 'SAINT v8.34A (Bruker, 2013)'
_computing_molecular_graphics 'Olex2 (Dolomanov et al., 2009)'
_computing_publication_material 'Olex2 (Dolomanov et al., 2009)'
_computing_structure_refinement 'olex2.refine (Bourhis et al., 2013)'
_diffrn_ambient_temperature 296(2)
_diffrn_measured_fraction_theta_full 0.9969
_diffrn_measured_fraction_theta_max 0.9969
_diffrn_measurement_device_type 'Bruker APEX-II CCD'
_diffrn_measurement_method '\f and \w scans'
_diffrn_radiation_type 'Mo K\a'
_diffrn_radiation_wavelength 0.71073
_diffrn_reflns_av_R_equivalents 0.0817
_diffrn_reflns_av_unetI/netI 0.1149
_diffrn_reflns_limit_h_max 11
_diffrn_reflns_limit_h_min -11
_diffrn_reflns_limit_k_max 21
_diffrn_reflns_limit_k_min -21
_diffrn_reflns_limit_l_max 11
_diffrn_reflns_limit_l_min -11
_diffrn_reflns_number 11343
_diffrn_reflns_theta_full 28.3332
_diffrn_reflns_theta_max 28.33
_diffrn_reflns_theta_min 2.47
_diffrn_standards_number 0
_exptl_absorpt_coefficient_mu 1.194
_exptl_absorpt_correction_T_max 0.7457
_exptl_absorpt_correction_T_min 0.6350
_exptl_absorpt_correction_type multi-scan
_exptl_absorpt_process_details '(North et al., 1968)'
_exptl_crystal_colour colorless
_exptl_crystal_density_diffrn 1.7319
_exptl_crystal_description block
_exptl_crystal_F_000 619.1319
_exptl_crystal_size_max 0.22
_exptl_crystal_size_mid 0.2
_exptl_crystal_size_min 0.17
_refine_diff_density_max 1.1297
_refine_diff_density_min -1.1785
_refine_diff_density_rms 0.2901
_refine_ls_d_res_high 0.7488
_refine_ls_d_res_low 8.2610
_refine_ls_goodness_of_fit_ref 1.0681
_refine_ls_hydrogen_treatment mixed
_refine_ls_matrix_type full
_refine_ls_number_constraints 12
_refine_ls_number_parameters 135
_refine_ls_number_reflns 2939
_refine_ls_number_restraints 0
_refine_ls_restrained_S_all 1.0681
_refine_ls_R_factor_all 0.1716
_refine_ls_R_factor_gt 0.0723
_refine_ls_shift/su_max 0.0032
_refine_ls_shift/su_mean 0.0006
_refine_ls_structure_factor_coef Fsqd
_refine_ls_weighting_details 'w=1/[\s^2^(Fo^2^)+(0.0618P)^2^+0.4175P] where P=(Fo^2^+2Fc^2^)/3'
_refine_ls_weighting_scheme calc
_refine_ls_wR_factor_gt 0.1235
_refine_ls_wR_factor_ref 0.1566
_reflns_Friedel_coverage 0.0
_reflns_limit_h_max 7
_reflns_limit_h_min -11
_reflns_limit_k_max 21
_reflns_limit_k_min 0
_reflns_limit_l_max 11
_reflns_limit_l_min -6
_reflns_number_gt 1517
_reflns_number_total 2939
_reflns_threshold_expression I>=2u(I)
_cod_data_source_file c7ra02430d2.cif
_cod_data_source_block 31jula_0m
_cod_original_cell_volume 1182.8(10)
_cod_database_code 7228311

loop_
_space_group_symop_id
_space_group_symop_operation_xyz
1 x,y,z
2 -x+1/2,y+1/2,-z+1/2
3 -x,-y,-z
4 x-1/2,-y-1/2,z-1/2

loop_
_atom_site_label
_atom_site_type_symbol
_atom_site_fract_x
_atom_site_fract_y
_atom_site_fract_z
_atom_site_U_iso_or_equiv
_atom_site_adp_type
_atom_site_occupancy
_atom_site_refinement_flags_posn
Cl3 Cl -0.07091(14) 0.40498(7) 0.52352(16) 0.0499(4) Uani 1.000000 .
Cl1 Cl 0.58708(15) 0.36531(9) 0.63109(18) 0.0642(5) Uani 1.000000 .
Cl5 Cl 0.39612(16) 0.51139(7) 0.79114(17) 0.0586(4) Uani 1.000000 .
Cl2 Cl 0.23749(17) 0.37858(9) 0.34890(15) 0.0602(4) Uani 1.000000 .
Cl4 Cl 0.08572(18) 0.42068(9) 0.91201(17) 0.0670(5) Uani 1.000000 .
O1 O 0.1241(4) 0.20969(18) 0.5867(4) 0.0449(8) Uani 1.000000 .
C8 C 0.1978(5) 0.3766(2) 0.7900(5) 0.0339(11) Uani 1.000000 .
C6 C 0.2492(5) 0.3790(2) 0.5459(5) 0.0319(10) Uani 1.000000 .
C5 C 0.3968(5) 0.3547(3) 0.6745(5) 0.0330(11) Uani 1.000000 .
C7 C 0.1294(5) 0.3905(2) 0.6128(5) 0.0305(10) Uani 1.000000 .
C2 C 0.2960(6) 0.2059(3) 0.6114(6) 0.0445(13) Uani 1.000000 .
H2a H 0.3359(6) 0.1525(3) 0.6482(6) 0.0535(15) Uiso 1.000000 R
H2b H 0.3258(6) 0.2172(3) 0.5135(6) 0.0535(15) Uiso 1.000000 R
C4 C 0.3679(5) 0.2692(2) 0.7353(5) 0.0343(11) Uani 1.000000 .
C10 C 0.2295(5) 0.2852(2) 0.8184(5) 0.0349(11) Uani 1.000000 .
C9 C 0.3739(5) 0.4059(2) 0.8129(5) 0.0366(11) Uani 1.000000 .
C11 C 0.0933(6) 0.2279(3) 0.7352(6) 0.0439(12) Uani 1.000000 .
H11a H -0.0123(6) 0.2536(3) 0.7205(6) 0.0527(15) Uiso 1.000000 R
H11b H 0.0951(6) 0.1789(3) 0.7969(6) 0.0527(15) Uiso 1.000000 R
H4 H 0.4663(5) 0.2488(2) 0.8106(5) 0.0411(13) Uiso 1.000000 R
H10 H 0.2658(5) 0.2732(2) 0.9319(5) 0.0419(13) Uiso 1.000000 R
H9 H 0.4438(5) 0.3867(2) 0.9137(5) 0.0439(14) Uiso 1.000000 R

loop_
_atom_site_aniso_label
_atom_site_aniso_U_11
_atom_site_aniso_U_22
_atom_site_aniso_U_33
_atom_site_aniso_U_12
_atom_site_aniso_U_13
_atom_site_aniso_U_23
Cl3 0.0301(6) 0.0451(7) 0.0672(9) 0.0029(5) -0.0007(6) 0.0074(6)
Cl1 0.0333(7) 0.0884(11) 0.0737(10) -0.0050(7) 0.0189(7) 0.0016(8)
Cl5 0.0696(9) 0.0296(6) 0.0626(9) -0.0095(6) -0.0085(7) 0.0017(6)
Cl2 0.0631(9) 0.0836(10) 0.0337(7) -0.0063(7) 0.0122(6) 0.0055(7)
Cl4 0.0823(10) 0.0685(9) 0.0613(10) 0.0112(8) 0.0388(8) -0.0145(8)
O1 0.045(2) 0.0396(19) 0.042(2) -0.0064(15) -0.0029(16) -0.0035(16)
C8 0.042(3) 0.033(2) 0.031(3) 0.005(2) 0.017(2) -0.003(2)
C6 0.035(2) 0.031(2) 0.029(3) -0.001(2) 0.008(2) 0.005(2)
C5 0.025(2) 0.039(3) 0.034(3) -0.002(2) 0.006(2) 0.001(2)
C7 0.029(2) 0.023(2) 0.036(3) -0.0009(18) 0.002(2) 0.001(2)
C2 0.050(3) 0.034(3) 0.046(3) 0.006(2) 0.007(3) -0.003(2)
C4 0.033(3) 0.027(2) 0.037(3) 0.0053(19) -0.001(2) 0.001(2)
C10 0.045(3) 0.033(3) 0.024(3) 0.001(2) 0.004(2) 0.006(2)
C9 0.042(3) 0.025(2) 0.036(3) -0.002(2) -0.002(2) 0.004(2)
C11 0.049(3) 0.036(3) 0.044(3) -0.008(2) 0.007(3) 0.008(2)

loop_
_atom_type_symbol
_atom_type_scat_dispersion_real
_atom_type_scat_dispersion_imag
_atom_type_scat_Cromer_Mann_a1
_atom_type_scat_Cromer_Mann_a2
_atom_type_scat_Cromer_Mann_a3
_atom_type_scat_Cromer_Mann_a4
_atom_type_scat_Cromer_Mann_b1
_atom_type_scat_Cromer_Mann_b2
_atom_type_scat_Cromer_Mann_b3
_atom_type_scat_Cromer_Mann_b4
_atom_type_scat_Cromer_Mann_c
_atom_type_scat_source
_atom_type_scat_dispersion_source
H 0.00000 0.00000 0.49300 0.32291 0.14019 0.04081 10.51090 26.12570 3.14236 57.79970 0.0030380000826 'International Tables Volume C Table 6.1.1.4 (pp. 500-502)' 'Henke, Gullikson and Davis, At. Data and Nucl. Data Tables, 1993, 54, 2'
C 0.00347 0.00161 2.31000 1.02000 1.58860 0.86500 20.84390 10.20750 0.56870 51.65120 0.215599998832 'International Tables Volume C Table 6.1.1.4 (pp. 500-502)' 'Henke, Gullikson and Davis, At. Data and Nucl. Data Tables, 1993, 54, 2'
O 0.01158 0.00611 3.04850 2.28680 1.54630 0.86700 13.27710 5.70110 0.32390 32.90890 0.250800013542 'International Tables Volume C Table 6.1.1.4 (pp. 500-502)' 'Henke, Gullikson and Davis, At. Data and Nucl. Data Tables, 1993, 54, 2'
Cl 0.14873 0.16029 11.46040 7.19640 6.25560 1.64550 0.01040 1.16620 18.51940 47.77840 -9.55739974976 'International Tables Volume C Table 6.1.1.4 (pp. 500-502)' 'Henke, Gullikson and Davis, At. Data and Nucl. Data Tables, 1993, 54, 2'

loop_
_geom_angle_atom_site_label_1
_geom_angle_atom_site_label_2
_geom_angle_atom_site_label_3
_geom_angle
C11 O1 C2 107.0(3)
C7 C8 Cl4 115.4(3)
C10 C8 Cl4 114.0(3)
C10 C8 C7 108.4(3)
C9 C8 Cl4 116.7(3)
C9 C8 C7 101.0(3)
C9 C8 C10 99.5(3)
C5 C6 Cl2 125.2(3)
C7 C6 Cl2 127.0(4)
C7 C6 C5 107.3(4)
C6 C5 Cl1 116.5(3)
C4 C5 Cl1 113.5(3)
C4 C5 C6 108.9(3)
C9 C5 Cl1 115.2(3)
C9 C5 C6 101.1(3)
C9 C5 C4 99.8(3)
C8 C7 Cl3 124.4(3)
C6 C7 Cl3 128.1(4)
C6 C7 C8 107.1(4)
C4 C2 O1 106.8(4)
C2 C4 C5 117.0(4)
C10 C4 C5 102.0(3)
C10 C4 C2 103.7(4)
C4 C10 C8 102.3(3)
C11 C10 C8 116.9(4)
C11 C10 C4 104.0(4)
C8 C9 Cl5 115.1(3)
C5 C9 Cl5 115.0(3)
C5 C9 C8 92.2(3)
C10 C11 O1 105.8(4)

loop_
_geom_bond_atom_site_label_1
_geom_bond_atom_site_label_2
_geom_bond_distance
Cl3 C7 1.695(4)
Cl1 C5 1.758(4)
Cl5 C9 1.768(4)
Cl2 C6 1.698(5)
Cl4 C8 1.757(4)
O1 C2 1.419(5)
O1 C11 1.418(5)
C8 C7 1.524(6)
C8 C10 1.543(6)
C8 C9 1.533(6)
C6 C5 1.506(6)
C6 C7 1.309(6)
C5 C4 1.551(6)
C5 C9 1.528(6)
C2 C4 1.516(6)
C4 C10 1.553(6)
C10 C11 1.527(6)
